data_2202786
loop_
_publ_author_name
'Nagarajan Vembu'
'Maruthai Nallu'
'Elinor C. Spencer'
'Judith A. K. Howard'

_publ_section_title
;
 2-Naphthyl 4-toluenesulfonate: supramolecular aggregation through
 C---H&#x00B7;&#x00B7;&#x00B7;O and C---H&#x00B7;&#x00B7;&#x00B7;\p
 interactions
;
_journal_issue 7
_journal_name_full 'Acta Crystallographica Section E'
_journal_page_first o1033
_journal_page_last o1035
_journal_paper_doi 10.1107/S1600536803013849
_journal_volume 59
_journal_year 2003
_chemical_formula_moiety 'C17 H14 O3 S'
_chemical_formula_sum 'C17 H14 O3 S'
_chemical_formula_weight 298.34
_chemical_melting_point 393.5(5)
_chemical_name_common '2-naphthyl p-toluenesulfonate'
_chemical_name_systematic
;
 2-naphthyl 4-toluenesulfonate
;
_space_group_IT_number 7
_symmetry_cell_setting monoclinic
_symmetry_space_group_name_Hall 'P -2yc'
_symmetry_space_group_name_H-M 'P 1 c 1'
_atom_sites_solution_hydrogens geom
_atom_sites_solution_primary direct
_atom_sites_solution_secondary difmap
_audit_creation_method SHELXL-97
_cell_angle_alpha 90.00
_cell_angle_beta 92.383(3)
_cell_angle_gamma 90.00
_cell_formula_units_Z 4
_cell_length_a 7.9315(6)
_cell_length_b 29.130(2)
_cell_length_c 6.1111(5)
_cell_measurement_reflns_used 942
_cell_measurement_temperature 120(2)
_cell_measurement_theta_max 27.365
_cell_measurement_theta_min 2.9265
_cell_volume 1410.72(18)
_computing_cell_refinement SMART-NT
_computing_data_collection 'SMART-NT (Bruker, 1998)'
_computing_data_reduction 'SAINT-NT (Bruker, 1998)'
_computing_molecular_graphics SHELXTL
_computing_publication_material SHELXTL
_computing_structure_refinement SHELXTL
_computing_structure_solution 'SHELXTL (Sheldrick, 1998)'
_diffrn_ambient_temperature 120(2)
_diffrn_detector_area_resol_mean 8
_diffrn_measured_fraction_theta_full 0.998
_diffrn_measured_fraction_theta_max 0.998
_diffrn_measurement_device_type 'Bruker SMART 6K CCD area-detector'
_diffrn_measurement_method \w
_diffrn_radiation_monochromator graphite
_diffrn_radiation_source 'fine-focus sealed tube'
_diffrn_radiation_type MoK\a
_diffrn_radiation_wavelength 0.71073
_diffrn_reflns_av_R_equivalents 0.0449
_diffrn_reflns_av_sigmaI/netI 0.0404
_diffrn_reflns_limit_h_max 10
_diffrn_reflns_limit_h_min -10
_diffrn_reflns_limit_k_max 37
_diffrn_reflns_limit_k_min -37
_diffrn_reflns_limit_l_max 7
_diffrn_reflns_limit_l_min -7
_diffrn_reflns_number 20999
_diffrn_reflns_theta_full 27.49
_diffrn_reflns_theta_max 27.49
_diffrn_reflns_theta_min 0.70
_diffrn_standards_decay_% 0
_diffrn_standards_interval_count 0
_diffrn_standards_interval_time 0
_diffrn_standards_number 0
_exptl_absorpt_coefficient_mu 0.236
_exptl_absorpt_correction_T_max 0.929831
_exptl_absorpt_correction_T_min 0.699308
_exptl_absorpt_correction_type multi-scan
_exptl_absorpt_process_details '(SADABS; Sheldrick, 1998)'
_exptl_crystal_colour Colourless
_exptl_crystal_density_diffrn 1.405
_exptl_crystal_density_method 'not measured'
_exptl_crystal_description Block
_exptl_crystal_F_000 624
_exptl_crystal_size_max 0.51
_exptl_crystal_size_mid 0.45
_exptl_crystal_size_min 0.26
_refine_diff_density_max 0.344
_refine_diff_density_min -0.317
_refine_ls_abs_structure_details 'Flack (1983), 3197 Friedel pairs'
_refine_ls_abs_structure_Flack 0.03(7)
_refine_ls_extinction_method none
_refine_ls_goodness_of_fit_ref 1.039
_refine_ls_hydrogen_treatment constr
_refine_ls_matrix_type full
_refine_ls_number_parameters 379
_refine_ls_number_reflns 6450
_refine_ls_number_restraints 2
_refine_ls_restrained_S_all 1.039
_refine_ls_R_factor_all 0.0519
_refine_ls_R_factor_gt 0.0471
_refine_ls_shift/su_max 0.001
_refine_ls_shift/su_mean 0.000
_refine_ls_structure_factor_coef Fsqd
_refine_ls_weighting_details 'calc w = 1/[\s^2^(Fo^2^)+(0.0541P)^2^+0.7718P] where P = (Fo^2^+2Fc^2^)/3'
_refine_ls_weighting_scheme calc
_refine_ls_wR_factor_gt 0.1103
_refine_ls_wR_factor_ref 0.1122
_reflns_number_gt 5907
_reflns_number_total 6450
_reflns_threshold_expression I>2\s(I)
_cod_data_source_file ob6263.cif
_cod_data_source_block I
_cod_depositor_comments
;
The following automatic conversions were performed:

'_chemical_melting_point' value '393-394' was changed to '393.5(5)' -
the average value was taken and precision was estimated.

Automatic conversion script
Id: cif_fix_values 1646 2011-03-28 12:23:43Z adriana 

The following automatic conversions were performed:

'_chemical_melting_point' value '393-394' was changed to '393.5(5)' -
the average value was taken and precision was estimated.

Automatic conversion script
Id: cif_fix_values 1715 2011-07-08 13:25:40Z adriana 
;
_cod_original_cell_volume 1410.73(19)
_cod_original_sg_symbol_H-M 'P c'
_cod_database_code 2202786
_cod_database_fobs_code 2202786

loop_
_symmetry_equiv_pos_as_xyz
'x, y, z'
'x, -y, z+1/2'

loop_
_atom_site_label
_atom_site_fract_x
_atom_site_fract_y
_atom_site_fract_z
_atom_site_U_iso_or_equiv
_atom_site_adp_type
_atom_site_calc_flag
_atom_site_refinement_flags
_atom_site_occupancy
_atom_site_disorder_assembly
_atom_site_disorder_group
_atom_site_type_symbol
S1 0.33101(9) 0.91865(2) 0.62202(12) 0.02686(17) Uani d . 1 . . S
O1 0.2236(3) 0.95769(8) 0.6089(5) 0.0413(6) Uani d . 1 . . O
O2 0.3813(3) 0.89919(8) 0.8286(4) 0.0358(5) Uani d . 1 . . O
O3 0.2264(2) 0.88092(6) 0.4804(3) 0.0242(4) Uani d . 1 . . O
C1 0.9502(4) 0.95299(11) 0.1037(5) 0.0317(7) Uani d . 1 . . C
H1A 1.0503 0.9427 0.1893 0.048 Uiso calc R 1 . . H
H1B 0.9608 0.9858 0.0712 0.048 Uiso calc R 1 . . H
H1C 0.9403 0.9357 -0.0337 0.048 Uiso calc R 1 . . H
C2 0.7955(3) 0.94512(9) 0.2330(5) 0.0231(6) Uani d . 1 . . C
C3 0.8098(3) 0.92597(10) 0.4410(5) 0.0257(6) Uani d . 1 . . C
H3 0.9185 0.9188 0.5026 0.031 Uiso calc R 1 . . H
C4 0.6674(3) 0.91706(9) 0.5620(5) 0.0218(6) Uani d . 1 . . C
H4 0.6780 0.9035 0.7032 0.026 Uiso calc R 1 . . H
C5 0.5103(3) 0.92863(9) 0.4700(5) 0.0240(6) Uani d . 1 . . C
C6 0.4923(3) 0.94926(9) 0.2658(5) 0.0227(6) Uani d . 1 . . C
H6 0.3840 0.9579 0.2075 0.027 Uiso calc R 1 . . H
C7 0.6353(4) 0.95703(9) 0.1487(5) 0.0250(6) Uani d . 1 . . C
H7 0.6240 0.9708 0.0079 0.030 Uiso calc R 1 . . H
C8 0.2725(3) 0.83400(9) 0.5049(5) 0.0236(6) Uani d . 1 . . C
C9 0.3566(3) 0.81356(10) 0.3416(5) 0.0250(6) Uani d . 1 . . C
H9 0.3932 0.8310 0.2209 0.030 Uiso calc R 1 . . H
C10 0.4719(4) 0.74204(10) 0.1904(5) 0.0285(6) Uani d . 1 . . C
H10 0.5111 0.7585 0.0684 0.034 Uiso calc R 1 . . H
C11 0.4966(4) 0.69572(11) 0.2046(6) 0.0348(7) Uani d . 1 . . C
H11 0.5515 0.6802 0.0909 0.042 Uiso calc R 1 . . H
C12 0.4414(4) 0.67065(10) 0.3860(6) 0.0345(7) Uani d . 1 . . C
H12 0.4598 0.6385 0.3939 0.041 Uiso calc R 1 . . H
C13 0.3616(4) 0.69257(11) 0.5505(5) 0.0327(7) Uani d . 1 . . C
H13 0.3254 0.6756 0.6726 0.039 Uiso calc R 1 . . H
C14 0.2474(4) 0.76440(11) 0.7044(5) 0.0292(6) Uani d . 1 . . C
H14 0.2116 0.7479 0.8282 0.035 Uiso calc R 1 . . H
C15 0.2160(4) 0.81022(10) 0.6890(5) 0.0275(6) Uani d . 1 . . C
H15 0.1575 0.8258 0.7994 0.033 Uiso calc R 1 . . H
C16 0.3889(3) 0.76536(10) 0.3555(5) 0.0239(6) Uani d . 1 . . C
C17 0.3324(3) 0.74101(11) 0.5395(5) 0.0258(6) Uani d . 1 . . C
S2 0.96993(8) 0.58200(2) 1.05639(10) 0.02009(15) Uani d . 1 . . S
O4 1.0857(3) 0.54516(7) 1.0349(4) 0.0304(5) Uani d . 1 . . O
O5 0.9319(3) 0.59901(7) 1.2672(3) 0.0277(4) Uani d . 1 . . O
O6 1.0545(2) 0.62248(6) 0.9197(3) 0.0218(4) Uani d . 1 . . O
C18 0.3206(4) 0.54824(11) 0.5314(6) 0.0311(7) Uani d . 1 . . C
H18A 0.3437 0.5479 0.3751 0.037 Uiso calc R 1 . . H
H18B 0.2410 0.5730 0.5608 0.037 Uiso calc R 1 . . H
H18C 0.2717 0.5187 0.5725 0.037 Uiso calc R 1 . . H
C19 0.4829(3) 0.55605(9) 0.6635(5) 0.0228(5) Uani d . 1 . . C
C20 0.6370(4) 0.54245(10) 0.5829(5) 0.0228(6) Uani d . 1 . . C
H20 0.6394 0.5279 0.4439 0.027 Uiso calc R 1 . . H
C21 0.7874(3) 0.54989(9) 0.7032(4) 0.0209(5) Uani d . 1 . . C
H21 0.8921 0.5408 0.6468 0.025 Uiso calc R 1 . . H
C22 0.7821(3) 0.57082(9) 0.9063(4) 0.0176(5) Uani d . 1 . . C
C23 0.6300(3) 0.58404(9) 0.9924(5) 0.0198(5) Uani d . 1 . . C
H23 0.6280 0.5980 1.1329 0.024 Uiso calc R 1 . . H
C24 0.4813(3) 0.57660(9) 0.8703(5) 0.0235(6) Uani d . 1 . . C
H24 0.3768 0.5856 0.9279 0.028 Uiso calc R 1 . . H
C25 0.9723(3) 0.66556(9) 0.9072(5) 0.0214(5) Uani d . 1 . . C
C26 0.9920(3) 0.69604(9) 1.0728(5) 0.0214(5) Uani d . 1 . . C
H26 1.0553 0.6880 1.2026 0.026 Uiso calc R 1 . . H
C27 0.9356(4) 0.77356(10) 1.2172(5) 0.0273(6) Uani d . 1 . . C
H27 0.9988 0.7666 1.3483 0.033 Uiso calc R 1 . . H
C28 0.8630(4) 0.81556(11) 1.1897(6) 0.0345(7) Uani d . 1 . . C
H28 0.8764 0.8379 1.3025 0.041 Uiso calc R 1 . . H
C29 0.7676(4) 0.82664(10) 0.9956(5) 0.0339(7) Uani d . 1 . . C
H29 0.7162 0.8560 0.9810 0.041 Uiso calc R 1 . . H
C30 0.7493(4) 0.79588(11) 0.8314(5) 0.0304(7) Uani d . 1 . . C
H30 0.6866 0.8039 0.7010 0.036 Uiso calc R 1 . . H
C31 0.8066(4) 0.71786(10) 0.6864(5) 0.0251(6) Uani d . 1 . . C
H31 0.7431 0.7249 0.5555 0.030 Uiso calc R 1 . . H
C32 0.8800(3) 0.67557(10) 0.7110(5) 0.0248(6) Uani d . 1 . . C
H32 0.8688 0.6533 0.5977 0.030 Uiso calc R 1 . . H
C33 0.9165(3) 0.74073(10) 1.0508(5) 0.0218(5) Uani d . 1 . . C
C34 0.8242(3) 0.75096(10) 0.8527(4) 0.0235(6) Uani d . 1 . . C

loop_
_atom_site_aniso_label
_atom_site_aniso_U_11
_atom_site_aniso_U_22
_atom_site_aniso_U_33
_atom_site_aniso_U_12
_atom_site_aniso_U_13
_atom_site_aniso_U_23
S1 0.0179(3) 0.0275(4) 0.0356(4) -0.0036(3) 0.0065(3) -0.0112(3)
O1 0.0259(12) 0.0293(12) 0.0698(18) 0.0012(9) 0.0137(11) -0.0172(11)
O2 0.0303(12) 0.0499(13) 0.0275(11) -0.0133(10) 0.0051(9) -0.0088(10)
O3 0.0152(9) 0.0219(9) 0.0352(11) 0.0010(7) -0.0010(8) -0.0048(8)
C1 0.0234(16) 0.0359(16) 0.0364(19) -0.0058(12) 0.0080(13) 0.0011(13)
C2 0.0201(13) 0.0205(12) 0.0291(15) -0.0044(10) 0.0050(11) -0.0032(11)
C3 0.0148(12) 0.0298(15) 0.0323(15) 0.0010(10) -0.0009(11) 0.0015(12)
C4 0.0204(13) 0.0262(14) 0.0185(13) -0.0003(10) -0.0024(10) 0.0041(10)
C5 0.0183(13) 0.0201(12) 0.0340(16) -0.0010(10) 0.0057(11) -0.0072(11)
C6 0.0176(12) 0.0236(13) 0.0267(14) 0.0026(10) -0.0033(11) -0.0047(11)
C7 0.0278(15) 0.0219(13) 0.0254(15) -0.0023(11) 0.0007(11) 0.0002(11)
C8 0.0141(12) 0.0238(13) 0.0326(15) -0.0010(10) -0.0034(11) -0.0039(11)
C9 0.0186(13) 0.0298(14) 0.0268(15) -0.0042(11) 0.0020(11) -0.0013(11)
C10 0.0277(15) 0.0311(15) 0.0269(15) -0.0039(12) 0.0057(12) 0.0008(12)
C11 0.0358(18) 0.0282(15) 0.0409(19) 0.0013(13) 0.0090(14) -0.0018(13)
C12 0.0365(18) 0.0218(14) 0.046(2) 0.0013(12) 0.0098(15) 0.0010(14)
C13 0.0321(17) 0.0344(16) 0.0321(16) -0.0036(13) 0.0064(13) 0.0041(13)
C14 0.0247(15) 0.0390(16) 0.0244(15) -0.0043(12) 0.0052(11) 0.0020(13)
C15 0.0180(13) 0.0366(16) 0.0282(15) -0.0032(11) 0.0023(11) -0.0033(12)
C16 0.0196(13) 0.0293(14) 0.0229(14) -0.0041(11) 0.0024(10) 0.0008(11)
C17 0.0163(13) 0.0349(16) 0.0266(15) -0.0047(11) 0.0060(11) -0.0001(12)
S2 0.0150(3) 0.0223(3) 0.0228(3) 0.0003(2) -0.0006(2) 0.0012(3)
O4 0.0197(10) 0.0248(11) 0.0464(14) 0.0060(8) -0.0022(9) 0.0037(9)
O5 0.0258(10) 0.0322(11) 0.0250(10) -0.0045(9) 0.0003(8) 0.0006(8)
O6 0.0143(9) 0.0217(9) 0.0299(10) 0.0000(7) 0.0064(7) -0.0009(8)
C18 0.0245(15) 0.0320(16) 0.0360(17) -0.0044(12) -0.0093(13) 0.0061(14)
C19 0.0221(13) 0.0201(13) 0.0259(14) -0.0035(10) -0.0010(11) 0.0050(11)
C20 0.0267(15) 0.0210(14) 0.0210(14) -0.0028(10) 0.0041(11) 0.0000(10)
C21 0.0242(13) 0.0223(13) 0.0167(13) 0.0005(10) 0.0084(10) 0.0031(10)
C22 0.0131(11) 0.0194(12) 0.0201(13) -0.0014(9) -0.0031(9) 0.0053(10)
C23 0.0179(13) 0.0204(12) 0.0216(13) 0.0013(9) 0.0064(10) -0.0028(10)
C24 0.0152(12) 0.0251(13) 0.0305(15) 0.0027(10) 0.0045(11) 0.0023(11)
C25 0.0136(12) 0.0216(12) 0.0298(15) -0.0026(9) 0.0089(10) 0.0024(11)
C26 0.0158(13) 0.0264(13) 0.0221(13) -0.0027(10) 0.0029(10) 0.0020(11)
C27 0.0283(15) 0.0277(15) 0.0260(15) -0.0030(12) 0.0039(12) 0.0014(12)
C28 0.0434(19) 0.0257(15) 0.0350(18) -0.0017(13) 0.0066(15) -0.0004(13)
C29 0.0425(19) 0.0222(14) 0.0375(18) 0.0048(12) 0.0092(15) 0.0074(12)
C30 0.0324(16) 0.0316(15) 0.0274(16) -0.0014(12) 0.0051(13) 0.0056(12)
C31 0.0233(14) 0.0340(15) 0.0179(13) -0.0038(11) -0.0006(10) 0.0029(11)
C32 0.0219(14) 0.0298(14) 0.0230(14) -0.0048(11) 0.0050(11) -0.0002(11)
C33 0.0154(12) 0.0293(14) 0.0211(13) -0.0050(10) 0.0044(10) 0.0015(11)
C34 0.0194(13) 0.0311(14) 0.0204(14) -0.0038(11) 0.0059(10) 0.0044(11)

loop_
_atom_type_symbol
_atom_type_description
_atom_type_scat_dispersion_real
_atom_type_scat_dispersion_imag
_atom_type_scat_source
C C 0.0033 0.0016 'International Tables Vol C Tables 4.2.6.8 and 6.1.1.4'
H H 0.0000 0.0000 'International Tables Vol C Tables 4.2.6.8 and 6.1.1.4'
O O 0.0106 0.0060 'International Tables Vol C Tables 4.2.6.8 and 6.1.1.4'
S S 0.1246 0.1234 'International Tables Vol C Tables 4.2.6.8 and 6.1.1.4'

loop_
_geom_angle_atom_site_label_1
_geom_angle_atom_site_label_2
_geom_angle_atom_site_label_3
_geom_angle
_geom_angle_publ_flag
O1 S1 O2 120.88(16) y
O1 S1 O3 102.82(13) y
O2 S1 O3 108.90(12) y
O1 S1 C5 109.55(14) y
O2 S1 C5 109.36(15) y
O3 S1 C5 103.87(12) y
C8 O3 S1 118.41(17) y
C2 C1 H1A 109.5 ?
C2 C1 H1B 109.5 ?
H1A C1 H1B 109.5 ?
C2 C1 H1C 109.5 ?
H1A C1 H1C 109.5 ?
H1B C1 H1C 109.5 ?
C3 C2 C7 118.4(3) ?
C3 C2 C1 120.3(3) ?
C7 C2 C1 121.3(3) ?
C2 C3 C4 121.4(3) ?
C2 C3 H3 119.3 ?
C4 C3 H3 119.3 ?
C5 C4 C3 118.2(3) ?
C5 C4 H4 120.9 ?
C3 C4 H4 120.9 ?
C6 C5 C4 121.8(3) ?
C6 C5 S1 119.5(2) ?
C4 C5 S1 118.6(2) ?
C7 C6 C5 118.7(3) ?
C7 C6 H6 120.7 ?
C5 C6 H6 120.7 ?
C6 C7 C2 121.5(3) ?
C6 C7 H7 119.3 ?
C2 C7 H7 119.3 ?
C9 C8 C15 123.5(3) ?
C9 C8 O3 118.4(3) ?
C15 C8 O3 117.9(2) ?
C8 C9 C16 118.6(3) ?
C8 C9 H9 120.7 ?
C16 C9 H9 120.7 ?
C11 C10 C16 120.2(3) ?
C11 C10 H10 119.9 ?
C16 C10 H10 119.9 ?
C10 C11 C12 120.8(3) ?
C10 C11 H11 119.6 ?
C12 C11 H11 119.6 ?
C13 C12 C11 120.2(3) ?
C13 C12 H12 119.9 ?
C11 C12 H12 119.9 ?
C12 C13 C17 120.3(3) ?
C12 C13 H13 119.8 ?
C17 C13 H13 119.8 ?
C15 C14 C17 121.1(3) ?
C15 C14 H14 119.5 ?
C17 C14 H14 119.5 ?
C14 C15 C8 118.3(3) ?
C14 C15 H15 120.9 ?
C8 C15 H15 120.9 ?
C10 C16 C17 120.1(3) ?
C10 C16 C9 121.4(3) ?
C17 C16 C9 118.5(3) ?
C14 C17 C16 120.1(3) ?
C14 C17 C13 121.6(3) ?
C16 C17 C13 118.3(3) ?
O4 S2 O5 120.52(14) y
O4 S2 O6 102.75(12) y
O5 S2 O6 108.85(11) y
O4 S2 C22 110.52(13) y
O5 S2 C22 109.39(12) y
O6 S2 C22 103.24(11) y
C25 O6 S2 118.53(15) y
C19 C18 H18A 109.5 ?
C19 C18 H18B 109.5 ?
H18A C18 H18B 109.5 ?
C19 C18 H18C 109.5 ?
H18A C18 H18C 109.5 ?
H18B C18 H18C 109.5 ?
C20 C19 C24 118.8(3) ?
C20 C19 C18 120.6(3) ?
C24 C19 C18 120.5(3) ?
C21 C20 C19 120.9(3) ?
C21 C20 H20 119.5 ?
C19 C20 H20 119.5 ?
C22 C21 C20 119.0(2) ?
C22 C21 H21 120.5 ?
C20 C21 H21 120.5 ?
C21 C22 C23 121.4(2) ?
C21 C22 S2 119.7(2) ?
C23 C22 S2 118.9(2) ?
C24 C23 C22 119.0(2) ?
C24 C23 H23 120.5 ?
C22 C23 H23 120.5 ?
C23 C24 C19 120.9(2) ?
C23 C24 H24 119.6 ?
C19 C24 H24 119.6 ?
C26 C25 C32 122.8(3) ?
C26 C25 O6 120.3(3) ?
C32 C25 O6 116.9(2) ?
C25 C26 C33 119.4(3) ?
C25 C26 H26 120.3 ?
C33 C26 H26 120.3 ?
C28 C27 C33 119.5(3) ?
C28 C27 H27 120.2 ?
C33 C27 H27 120.2 ?
C27 C28 C29 121.1(3) ?
C27 C28 H28 119.4 ?
C29 C28 H28 119.4 ?
C30 C29 C28 120.6(3) ?
C30 C29 H29 119.7 ?
C28 C29 H29 119.7 ?
C29 C30 C34 120.3(3) ?
C29 C30 H30 119.8 ?
C34 C30 H30 119.8 ?
C32 C31 C34 120.7(3) ?
C32 C31 H31 119.7 ?
C34 C31 H31 119.7 ?
C31 C32 C25 118.9(3) ?
C31 C32 H32 120.5 ?
C25 C32 H32 120.5 ?
C27 C33 C34 120.8(3) ?
C27 C33 C26 121.3(3) ?
C34 C33 C26 117.9(3) ?
C31 C34 C33 120.3(3) ?
C31 C34 C30 122.0(3) ?
C33 C34 C30 117.6(3) ?

loop_
_geom_bond_atom_site_label_1
_geom_bond_atom_site_label_2
_geom_bond_site_symmetry_2
_geom_bond_distance
_geom_bond_publ_flag
S1 O1 . 1.421(2) y
S1 O2 . 1.426(2) y
S1 O3 . 1.608(2) y
S1 C5 . 1.755(3) y
O3 C8 . 1.421(3) y
C1 C2 . 1.504(4) y
C1 H1A . 0.9800 ?
C1 H1B . 0.9800 ?
C1 H1C . 0.9800 ?
C2 C3 . 1.389(4) ?
C2 C7 . 1.395(4) ?
C3 C4 . 1.399(4) ?
C3 H3 . 0.9500 ?
C4 C5 . 1.387(4) ?
C4 H4 . 0.9500 ?
C5 C6 . 1.387(4) ?
C6 C7 . 1.385(4) ?
C6 H6 . 0.9500 ?
C7 H7 . 0.9500 ?
C8 C9 . 1.360(4) ?
C8 C15 . 1.410(4) ?
C9 C16 . 1.429(4) ?
C9 H9 . 0.9500 ?
C10 C11 . 1.366(4) ?
C10 C16 . 1.403(4) ?
C10 H10 . 0.9500 ?
C11 C12 . 1.413(5) ?
C11 H11 . 0.9500 ?
C12 C13 . 1.368(4) ?
C12 H12 . 0.9500 ?
C13 C17 . 1.431(4) ?
C13 H13 . 0.9500 ?
C14 C15 . 1.361(4) ?
C14 C17 . 1.411(4) ?
C14 H14 . 0.9500 ?
C15 H15 . 0.9500 ?
C16 C17 . 1.418(4) ?
S2 O4 . 1.422(2) ?
S2 O5 . 1.424(2) ?
S2 O6 . 1.6076(19) ?
S2 C22 . 1.747(3) ?
O6 C25 . 1.415(3) ?
C18 C19 . 1.508(4) ?
C18 H18A . 0.9800 ?
C18 H18B . 0.9800 ?
C18 H18C . 0.9800 ?
C19 C20 . 1.394(4) ?
C19 C24 . 1.399(4) ?
C20 C21 . 1.392(4) ?
C20 H20 . 0.9500 ?
C21 C22 . 1.385(4) ?
C21 H21 . 0.9500 ?
C22 C23 . 1.391(4) ?
C23 C24 . 1.386(4) ?
C23 H23 . 0.9500 ?
C24 H24 . 0.9500 ?
C25 C26 . 1.350(4) ?
C25 C32 . 1.409(4) ?
C26 C33 . 1.437(4) ?
C26 H26 . 0.9500 ?
C27 C28 . 1.360(4) ?
C27 C33 . 1.399(4) ?
C27 H27 . 0.9500 ?
C28 C29 . 1.417(5) ?
C28 H28 . 0.9500 ?
C29 C30 . 1.349(5) ?
C29 H29 . 0.9500 ?
C30 C34 . 1.441(4) ?
C30 H30 . 0.9500 ?
C31 C32 . 1.368(4) ?
C31 C34 . 1.403(4) ?
C31 H31 . 0.9500 ?
C32 H32 . 0.9500 ?
C33 C34 . 1.420(4) ?

loop_
_geom_hbond_atom_site_label_D
_geom_hbond_atom_site_label_H
_geom_hbond_atom_site_label_A
_geom_hbond_site_symmetry_A
_geom_hbond_distance_DH
_geom_hbond_distance_HA
_geom_hbond_distance_DA
_geom_hbond_angle_DHA
_geom_hbond_publ_flag
C24 H24 O6 1_455 0.95 2.77 3.663(3) 156.6 y
C24 H24 O4 1_455 0.95 2.70 3.458(4) 137.6 y
C18 H18A O4 1_454 0.98 2.86 3.495(4) 123.5 y
C18 H18C O4 2_464 0.98 2.38 3.298(4) 155.7 y
C32 H32 O5 1_554 0.95 2.63 3.549(4) 162.8 y
C21 H21 O5 1_554 0.95 2.90 3.273(3) 104.6 y
C6 H6 O2 1_554 0.95 2.88 3.138(3) 96.9 y
C6 H6 O1 2_574 0.95 2.82 3.555(4) 134.7 y
C1 H1B O1 2_674 0.98 2.66 3.386(4) 131.3 y
C1 H1A O3 1_655 0.98 2.85 3.753(4) 153.0 y
C3 H3 O3 1_655 0.95 2.69 3.554(3) 152.0 y
C3 H3 O1 1_655 0.95 2.73 3.521(4) 141.7 y
C26 H26 O5 . 0.95 2.80 3.111(3) 99.8 y
C23 H23 O5 . 0.95 2.51 2.900(3) 104.4 y
C21 H21 O4 . 0.95 2.77 3.054(4) 97.9 y
C15 H15 O2 . 0.95 2.78 3.012(4) 94.8 y
C6 H6 O1 . 0.95 2.81 3.061(4) 96.1 y
C4 H4 O2 . 0.95 2.51 2.895(4) 104.4 y
C7 H7 Cg1 2_554 0.95 2.843 3.578 133.12 y
C10 H10 Cg6 . 0.95 2.740 3.383 121.43 y
C11 H11 Cg5 . 0.95 3.143 3.835 121.23 y
C14 H14 Cg5 1_456 0.95 2.736 3.430 127.69 y
C15 H15 Cg6 1_456 0.95 3.045 3.744 123.31 y
C20 H20 Cg4 2_564 0.95 2.823 3.574 137.73 y
C26 H26 Cg3 1_655 0.95 3.146 3.806 128.31 y
C27 H27 Cg2 1_655 0.95 2.626 3.415 131.63 y
C30 H30 Cg2 1_554 0.95 3.231 3.956 137.57 y
C31 H31 Cg3 1_554 0.95 2.844 3.582 131.56 y

loop_
_geom_torsion_atom_site_label_1
_geom_torsion_atom_site_label_2
_geom_torsion_atom_site_label_3
_geom_torsion_atom_site_label_4
_geom_torsion
_geom_torsion_publ_flag
O1 S1 O3 C8 -163.2(2) ?
O2 S1 O3 C8 -33.9(2) ?
C5 S1 O3 C8 82.6(2) y
C7 C2 C3 C4 2.3(4) ?
C1 C2 C3 C4 -178.1(3) ?
C2 C3 C4 C5 -1.1(4) ?
C3 C4 C5 C6 -1.2(4) ?
C3 C4 C5 S1 -178.8(2) ?
O1 S1 C5 C6 -42.8(3) ?
O2 S1 C5 C6 -177.4(2) ?
O3 S1 C5 C6 66.5(2) ?
O1 S1 C5 C4 134.8(2) ?
O2 S1 C5 C4 0.2(3) ?
O3 S1 C5 C4 -115.9(2) ?
C4 C5 C6 C7 2.1(4) ?
S1 C5 C6 C7 179.7(2) ?
C5 C6 C7 C2 -0.8(4) ?
C3 C2 C7 C6 -1.4(4) ?
C1 C2 C7 C6 179.1(3) ?
S1 O3 C8 C9 -105.7(3) ?
S1 O3 C8 C15 79.5(3) ?
C15 C8 C9 C16 0.5(4) ?
O3 C8 C9 C16 -174.0(2) ?
C16 C10 C11 C12 -0.9(5) ?
C10 C11 C12 C13 0.2(5) ?
C11 C12 C13 C17 0.4(5) ?
C17 C14 C15 C8 -0.8(4) ?
C9 C8 C15 C14 0.1(4) ?
O3 C8 C15 C14 174.6(3) ?
C11 C10 C16 C17 0.9(5) ?
C11 C10 C16 C9 -178.0(3) ?
C8 C9 C16 C10 178.7(3) ?
C8 C9 C16 C17 -0.3(4) ?
C15 C14 C17 C16 1.0(4) ?
C15 C14 C17 C13 -178.0(3) ?
C10 C16 C17 C14 -179.4(3) ?
C9 C16 C17 C14 -0.4(4) ?
C10 C16 C17 C13 -0.3(4) ?
C9 C16 C17 C13 178.6(3) ?
C12 C13 C17 C14 178.7(3) ?
C12 C13 C17 C16 -0.3(5) ?
O4 S2 O6 C25 -179.4(2) ?
O5 S2 O6 C25 -50.6(2) ?
C22 S2 O6 C25 65.6(2) y
C24 C19 C20 C21 -1.3(4) ?
C18 C19 C20 C21 179.5(3) ?
C19 C20 C21 C22 0.5(4) ?
C20 C21 C22 C23 0.6(4) ?
C20 C21 C22 S2 -178.1(2) ?
O4 S2 C22 C21 -39.0(2) ?
O5 S2 C22 C21 -173.9(2) ?
O6 S2 C22 C21 70.3(2) ?
O4 S2 C22 C23 142.2(2) ?
O5 S2 C22 C23 7.3(2) ?
O6 S2 C22 C23 -108.5(2) ?
C21 C22 C23 C24 -0.9(4) ?
S2 C22 C23 C24 177.8(2) ?
C22 C23 C24 C19 0.1(4) ?
C20 C19 C24 C23 1.0(4) ?
C18 C19 C24 C23 -179.8(3) ?
S2 O6 C25 C26 81.7(3) ?
S2 O6 C25 C32 -102.1(2) ?
C32 C25 C26 C33 0.0(4) ?
O6 C25 C26 C33 176.0(2) ?
C33 C27 C28 C29 0.2(5) ?
C27 C28 C29 C30 -1.2(5) ?
C28 C29 C30 C34 1.0(5) ?
C34 C31 C32 C25 0.6(4) ?
C26 C25 C32 C31 -0.1(4) ?
O6 C25 C32 C31 -176.2(2) ?
C28 C27 C33 C34 0.9(4) ?
C28 C27 C33 C26 179.6(3) ?
C25 C26 C33 C27 -179.2(3) ?
C25 C26 C33 C34 -0.4(4) ?
C32 C31 C34 C33 -1.0(4) ?
C32 C31 C34 C30 179.7(3) ?
C27 C33 C34 C31 179.7(3) ?
C26 C33 C34 C31 0.9(4) ?
C27 C33 C34 C30 -1.0(4) ?
C26 C33 C34 C30 -179.8(2) ?
C29 C30 C34 C31 179.4(3) ?
C29 C30 C34 C33 0.0(4) ?

loop_
_cod_related_entry_id
_cod_related_entry_database
_cod_related_entry_code
1 ChemSpider 192540
